data_7015634
loop_
_publ_author_name
'Di Nicola, C.'
'Garau, F.'
'Marchetti, F.'
'Monari, M.'
'Pandolfo, L.'
'Pettinari, C.'
'Venzo, A.'

_publ_section_title
;
 Synthesis, characterization, crystal structure and preliminary
 reactivity behaviour of new heteropolytopic ligands based on the
 1,3,5-triazine spacer and pyrazolyl, tris-pyrazolylmethyl and
 tris-pyrazolylethoxy bonding fragments.
;
_journal_issue 18
_journal_name_full 'Dalton transactions (Cambridge, England : 2003)'
_journal_page_first 4941
_journal_page_last 4953
_journal_paper_doi 10.1039/c0dt01787f
_journal_volume 40
_journal_year 2011
_chemical_formula_sum 'C33 H27 N21'
_chemical_formula_weight 717.76
_chemical_name_systematic
;
?
;
_space_group_IT_number 2
_symmetry_cell_setting triclinic
_symmetry_space_group_name_Hall '-P 1'
_symmetry_space_group_name_H-M 'P -1'
_atom_sites_solution_hydrogens geom
_atom_sites_solution_primary direct
_atom_sites_solution_secondary difmap
_audit_creation_method SHELXL-97
_cell_angle_alpha 80.857(1)
_cell_angle_beta 85.384(1)
_cell_angle_gamma 67.977(1)
_cell_formula_units_Z 2
_cell_length_a 8.8379(5)
_cell_length_b 11.6404(7)
_cell_length_c 18.3088(11)
_cell_measurement_reflns_used 4109
_cell_measurement_temperature 273(2)
_cell_measurement_theta_max 24.76
_cell_measurement_theta_min 2.17
_cell_volume 1723.48(18)
_computing_cell_refinement SMART
_computing_data_collection SMART
_computing_data_reduction SAINT+
_computing_molecular_graphics 'SCHAKAL99 (Keller 1999)'
_computing_publication_material 'SHELXL-97 (Sheldrick, 1997)'
_computing_structure_refinement 'SHELXL-97 (Sheldrick, 1997)'
_computing_structure_solution 'SIR-97 (Giacovazzo, 1997)'
_diffrn_ambient_temperature 273(2)
_diffrn_measured_fraction_theta_full 0.983
_diffrn_measured_fraction_theta_max 0.983
_diffrn_measurement_device_type 'Bruker SMART Apex II CCD'
_diffrn_measurement_method 'phi and omega scans'
_diffrn_radiation_monochromator graphite
_diffrn_radiation_source 'fine-focus sealed tube'
_diffrn_radiation_type MoK\a
_diffrn_radiation_wavelength 0.71073
_diffrn_reflns_av_R_equivalents 0.0271
_diffrn_reflns_av_sigmaI/netI 0.0390
_diffrn_reflns_limit_h_max 11
_diffrn_reflns_limit_h_min -11
_diffrn_reflns_limit_k_max 15
_diffrn_reflns_limit_k_min -14
_diffrn_reflns_limit_l_max 23
_diffrn_reflns_limit_l_min -23
_diffrn_reflns_number 19697
_diffrn_reflns_theta_full 27.42
_diffrn_reflns_theta_max 27.42
_diffrn_reflns_theta_min 1.91
_exptl_absorpt_coefficient_mu 0.094
_exptl_absorpt_correction_T_max 0.985
_exptl_absorpt_correction_T_min 0.969
_exptl_absorpt_correction_type empirical
_exptl_absorpt_process_details SADABS
_exptl_crystal_colour white
_exptl_crystal_density_diffrn 1.383
_exptl_crystal_density_method 'not measured'
_exptl_crystal_description parallelepiped
_exptl_crystal_F_000 744
_exptl_crystal_size_max 0.33
_exptl_crystal_size_mid 0.28
_exptl_crystal_size_min 0.25
_refine_diff_density_max 0.559
_refine_diff_density_min -0.364
_refine_diff_density_rms 0.051
_refine_ls_extinction_method none
_refine_ls_goodness_of_fit_ref 1.059
_refine_ls_hydrogen_treatment constr
_refine_ls_matrix_type full
_refine_ls_number_parameters 487
_refine_ls_number_reflns 7708
_refine_ls_number_restraints 0
_refine_ls_restrained_S_all 1.059
_refine_ls_R_factor_all 0.1311
_refine_ls_R_factor_gt 0.0792
_refine_ls_shift/su_max 0.001
_refine_ls_shift/su_mean 0.000
_refine_ls_structure_factor_coef Fsqd
_refine_ls_weighting_details 'calc w=1/[\s^2^(Fo^2^)+(0.1691P)^2^+0.2492P] where P=(Fo^2^+2Fc^2^)/3'
_refine_ls_weighting_scheme calc
_refine_ls_wR_factor_gt 0.2510
_refine_ls_wR_factor_ref 0.2910
_reflns_number_gt 4197
_reflns_number_total 7708
_reflns_threshold_expression >2\s(I)
_cod_data_source_file c0dt01787f.txt
_cod_data_source_block L3
_cod_depositor_comments
;
The following automatic conversions were performed:
'_symmetry_cell_setting' value 'Triclinic' changed to 'triclinic'
according to '/home/saulius/struct/CIF-dictionaries/cif_core.dic'
dictionary named 'cif_core.dic' version 2.4.1 from 2010-06-29.

Automatic conversion script
Id: cif_fix_enum 1555 2011-01-17 13:19:09Z saulius 
;
_cod_original_sg_symbol_H-M P-1
_cod_database_code 7015634

loop_
_symmetry_equiv_pos_as_xyz
'x, y, z'
'-x, -y, -z'

loop_
_atom_site_label
_atom_site_type_symbol
_atom_site_fract_x
_atom_site_fract_y
_atom_site_fract_z
_atom_site_U_iso_or_equiv
_atom_site_adp_type
_atom_site_occupancy
_atom_site_symmetry_multiplicity
_atom_site_calc_flag
_atom_site_refinement_flags
_atom_site_disorder_assembly
_atom_site_disorder_group
N2 N 0.1167(3) 0.9509(2) 0.31319(12) 0.0538(6) Uani 1 1 d . . .
N3 N 0.2006(3) 0.9563(2) 0.18728(13) 0.0590(6) Uani 1 1 d . . .
N1 N 0.2927(3) 0.7673(2) 0.26840(13) 0.0613(6) Uani 1 1 d . . .
C3 C 0.1207(3) 1.0082(3) 0.24515(15) 0.0546(7) Uani 1 1 d . . .
C1 C 0.2058(3) 0.8293(3) 0.32157(15) 0.0528(7) Uani 1 1 d . . .
C2 C 0.2834(4) 0.8353(3) 0.20271(15) 0.0572(7) Uani 1 1 d . . .
C6 C 0.2033(3) 0.7537(3) 0.39855(15) 0.0556(7) Uani 1 1 d . . .
C5 C 0.0147(4) 1.1487(3) 0.23200(17) 0.0642(8) Uani 1 1 d . . .
C4 C 0.3816(4) 0.7634(3) 0.13962(16) 0.0662(8) Uani 1 1 d . . .
C28 C 0.3215(4) 0.8842(4) 0.44309(18) 0.0810(11) Uani 1 1 d . . .
H28 H 0.3855 0.8912 0.4010 0.097 Uiso 1 1 calc R . .
C30 C 0.2098(5) 0.9021(4) 0.5550(2) 0.0854(11) Uani 1 1 d . . .
H30 H 0.1851 0.9255 0.6021 0.102 Uiso 1 1 calc R . .
C27 C -0.1263(5) 0.6587(4) 0.4551(2) 0.0839(11) Uani 1 1 d . . .
H27 H -0.1797 0.6135 0.4858 0.101 Uiso 1 1 calc R . .
C25 C -0.0769(4) 0.7834(3) 0.3626(2) 0.0771(10) Uani 1 1 d . . .
H25 H -0.0852 0.8381 0.3189 0.092 Uiso 1 1 calc R . .
C20 C 0.0499(9) 1.3700(5) 0.3291(3) 0.128(2) Uani 1 1 d . . .
H20 H 0.0169 1.4507 0.3410 0.154 Uiso 1 1 calc R . .
C19 C -0.0298(6) 1.3345(3) 0.2864(2) 0.0936(12) Uani 1 1 d . . .
H19 H -0.1249 1.3846 0.2614 0.112 Uiso 1 1 calc R . .
C24 C -0.3480(5) 1.0968(5) 0.2308(2) 0.0961(12) Uani 1 1 d . . .
H24 H -0.4074 1.0469 0.2271 0.115 Uiso 1 1 calc R . .
C26 C -0.1888(5) 0.7382(4) 0.3923(3) 0.1009(14) Uani 1 1 d . . .
H26 H -0.2915 0.7573 0.3737 0.121 Uiso 1 1 calc R . .
C31 C 0.4917(4) 0.6114(4) 0.4173(2) 0.0866(11) Uani 1 1 d . . .
H31 H 0.5311 0.6663 0.4337 0.104 Uiso 1 1 calc R . .
C22 C -0.2930(6) 1.2597(4) 0.2403(3) 0.1030(14) Uani 1 1 d . . .
H22 H -0.3010 1.3408 0.2433 0.124 Uiso 1 1 calc R . .
C8 C 0.2668(6) 0.4951(4) 0.1475(3) 0.0989(12) Uani 1 1 d . . .
H8 H 0.2230 0.4348 0.1661 0.119 Uiso 1 1 calc R . .
C33 C 0.4733(6) 0.4516(4) 0.3793(3) 0.1037(14) Uani 1 1 d . . .
H33 H 0.5029 0.3725 0.3653 0.124 Uiso 1 1 calc R . .
C9 C 0.3398(14) 0.5125(6) 0.0796(4) 0.209(4) Uani 1 1 d . . .
H9 H 0.3565 0.4603 0.0437 0.251 Uiso 1 1 calc R . .
C29 C 0.3130(5) 0.9316(4) 0.5048(2) 0.0965(12) Uani 1 1 d . . .
H29 H 0.3719 0.9799 0.5125 0.116 Uiso 1 1 calc R . .
C23 C -0.4171(5) 1.2211(5) 0.2360(3) 0.1114(15) Uani 1 1 d . . .
H23 H -0.5280 1.2697 0.2365 0.134 Uiso 1 1 calc R . .
C32 C 0.5802(5) 0.4956(5) 0.4023(3) 0.1079(15) Uani 1 1 d . . .
H32 H 0.6924 0.4540 0.4067 0.129 Uiso 1 1 calc R . .
C18 C 0.1745(11) 1.2663(6) 0.0709(3) 0.151(3) Uani 1 1 d . . .
H18 H 0.2535 1.2914 0.0441 0.181 Uiso 1 1 calc R . .
C15 C 0.2300(7) 0.9512(4) -0.0274(3) 0.1090(15) Uani 1 1 d . . .
H15 H 0.1485 1.0012 -0.0603 0.131 Uiso 1 1 calc R . .
C11 C 0.8093(9) 0.6210(10) 0.1638(6) 0.224(6) Uani 1 1 d . . .
H11 H 0.9133 0.5596 0.1630 0.269 Uiso 1 1 calc R . .
C12 C 0.7648(7) 0.7440(11) 0.1873(4) 0.194(5) Uani 1 1 d . . .
H12 H 0.8384 0.7750 0.2023 0.233 Uiso 1 1 calc R . .
C21 C 0.1873(8) 1.2743(6) 0.3541(3) 0.1200(19) Uani 1 1 d . . .
H21 H 0.2642 1.2777 0.3846 0.144 Uiso 1 1 calc R . .
C16 C -0.0450(7) 1.2286(4) 0.0963(2) 0.1072(15) Uani 1 1 d . . .
H16 H -0.1441 1.2193 0.0930 0.129 Uiso 1 1 calc R . .
C17 C 0.0418(11) 1.2671(6) 0.0410(3) 0.148(3) Uani 1 1 d . . .
H17 H 0.0143 1.2899 -0.0087 0.177 Uiso 1 1 calc R . .
C10 C 0.6757(7) 0.6142(6) 0.1445(3) 0.158(3) Uani 1 1 d . . .
H10 H 0.6658 0.5485 0.1248 0.189 Uiso 1 1 calc R . .
N7 N 0.3835(12) 0.6097(5) 0.0703(3) 0.234(4) Uani 1 1 d . . .
C14 C 0.3853(10) 0.9222(12) -0.0392(3) 0.259(7) Uani 1 1 d . . .
H14 H 0.4346 0.9451 -0.0829 0.311 Uiso 1 1 calc R . .
C13 C 0.4628(7) 0.8546(10) 0.0214(3) 0.229(5) Uani 1 1 d . . .
H13 H 0.5751 0.8221 0.0278 0.275 Uiso 1 1 calc R . .
N20 N 0.0489(3) 0.7354(2) 0.40751(13) 0.0600(6) Uani 1 1 d . . .
N16 N 0.2179(3) 0.8240(2) 0.45452(13) 0.0589(6) Uani 1 1 d . . .
N18 N 0.3351(3) 0.6331(2) 0.40417(13) 0.0591(6) Uani 1 1 d . . .
N10 N -0.1532(3) 1.1568(2) 0.23927(15) 0.0680(7) Uani 1 1 d . . .
N8 N 0.3545(3) 0.8426(2) 0.06916(13) 0.0666(7) Uani 1 1 d . . .
N12 N 0.0412(4) 1.2063(2) 0.15731(16) 0.0775(9) Uani 1 1 d . . .
N14 N 0.0516(4) 1.2120(3) 0.28541(17) 0.0773(8) Uani 1 1 d . . .
N11 N -0.1865(4) 1.0550(3) 0.23151(16) 0.0771(8) Uani 1 1 d . . .
N17 N 0.1482(4) 0.8308(3) 0.52329(17) 0.0910(9) Uani 1 1 d . . .
N6 N 0.3366(4) 0.6566(3) 0.13343(16) 0.0876(10) Uani 1 1 d . . .
N21 N 0.0227(4) 0.6553(3) 0.46574(16) 0.0878(9) Uani 1 1 d . . .
N19 N 0.3184(4) 0.5356(3) 0.37907(19) 0.0907(9) Uani 1 1 d . . .
N13 N 0.1825(5) 1.2259(4) 0.1431(2) 0.1131(13) Uani 1 1 d . . .
N4 N 0.5527(4) 0.7214(4) 0.15845(16) 0.0969(12) Uani 1 1 d . . .
N15 N 0.1904(6) 1.1716(4) 0.3255(2) 0.1215(14) Uani 1 1 d . . .
C7 C 0.2756(5) 0.5877(4) 0.1795(2) 0.0925(12) Uani 1 1 d . . .
H7 H 0.2426 0.6009 0.2280 0.111 Uiso 1 1 calc R . .
N5 N 0.6024(5) 0.8059(5) 0.1841(2) 0.1224(15) Uani 1 1 d . . .
N9 N 0.2074(4) 0.8969(4) 0.04011(19) 0.0972(10) Uani 1 1 d . . .

loop_
_atom_site_aniso_label
_atom_site_aniso_U_11
_atom_site_aniso_U_22
_atom_site_aniso_U_33
_atom_site_aniso_U_23
_atom_site_aniso_U_13
_atom_site_aniso_U_12
N2 0.0580(13) 0.0553(14) 0.0540(13) -0.0162(10) 0.0139(10) -0.0274(11)
N3 0.0665(15) 0.0549(14) 0.0558(14) -0.0144(11) 0.0140(11) -0.0232(12)
N1 0.0617(14) 0.0621(14) 0.0511(13) -0.0110(11) 0.0136(11) -0.0144(12)
C3 0.0608(16) 0.0573(16) 0.0540(16) -0.0186(13) 0.0151(12) -0.0302(13)
C1 0.0497(15) 0.0592(17) 0.0545(15) -0.0147(12) 0.0112(12) -0.0255(13)
C2 0.0583(16) 0.0593(17) 0.0520(16) -0.0141(13) 0.0095(12) -0.0191(14)
C6 0.0516(15) 0.0697(18) 0.0496(15) -0.0126(13) 0.0093(12) -0.0271(14)
C5 0.086(2) 0.0527(16) 0.0613(17) -0.0189(13) 0.0238(15) -0.0353(15)
C4 0.070(2) 0.0604(18) 0.0543(17) -0.0128(13) 0.0156(14) -0.0094(15)
C28 0.084(2) 0.137(3) 0.0615(19) -0.035(2) 0.0207(16) -0.082(2)
C30 0.108(3) 0.090(2) 0.067(2) -0.0320(19) 0.007(2) -0.039(2)
C27 0.084(2) 0.112(3) 0.078(2) -0.009(2) 0.0109(18) -0.065(2)
C25 0.081(2) 0.090(2) 0.074(2) 0.0139(18) -0.0224(18) -0.053(2)
C20 0.198(6) 0.098(3) 0.126(4) -0.070(3) 0.076(4) -0.092(4)
C19 0.138(4) 0.0500(19) 0.095(3) -0.0340(18) 0.020(2) -0.031(2)
C24 0.071(2) 0.118(4) 0.095(3) -0.003(2) 0.003(2) -0.035(2)
C26 0.084(3) 0.113(3) 0.124(3) 0.018(3) -0.030(2) -0.064(2)
C31 0.055(2) 0.089(3) 0.112(3) -0.008(2) -0.0019(19) -0.0235(19)
C22 0.096(3) 0.062(2) 0.122(3) -0.009(2) 0.023(3) -0.003(2)
C8 0.124(3) 0.087(3) 0.088(3) -0.019(2) 0.001(2) -0.040(3)
C33 0.111(3) 0.070(2) 0.112(3) -0.025(2) 0.031(3) -0.015(2)
C9 0.448(14) 0.100(4) 0.118(5) -0.049(3) 0.036(6) -0.137(7)
C29 0.103(3) 0.126(3) 0.091(3) -0.033(2) -0.002(2) -0.070(3)
C23 0.068(3) 0.110(4) 0.123(4) 0.000(3) 0.009(2) -0.004(3)
C32 0.065(2) 0.099(3) 0.136(4) 0.000(3) 0.009(2) -0.013(2)
C18 0.261(8) 0.130(4) 0.109(4) -0.048(3) 0.108(5) -0.137(5)
C15 0.144(4) 0.101(3) 0.082(3) 0.006(2) -0.043(3) -0.045(3)
C11 0.086(5) 0.253(11) 0.196(8) 0.086(7) 0.031(5) 0.040(6)
C12 0.069(4) 0.359(14) 0.111(4) 0.047(6) -0.026(3) -0.056(6)
C21 0.164(5) 0.137(5) 0.115(4) -0.068(3) 0.050(4) -0.110(4)
C16 0.180(5) 0.089(3) 0.059(2) -0.007(2) 0.007(3) -0.060(3)
C17 0.269(9) 0.114(4) 0.083(3) -0.015(3) 0.050(4) -0.106(5)
C10 0.094(4) 0.152(5) 0.125(4) 0.025(4) 0.029(3) 0.047(4)
N7 0.516(13) 0.121(4) 0.103(3) -0.064(3) 0.108(5) -0.165(6)
C14 0.174(7) 0.553(19) 0.091(4) 0.099(7) -0.033(4) -0.231(10)
C13 0.093(4) 0.491(15) 0.061(3) 0.065(5) 0.003(2) -0.101(6)
N20 0.0585(14) 0.0778(16) 0.0517(13) -0.0097(12) 0.0082(11) -0.0358(13)
N16 0.0553(14) 0.0737(16) 0.0517(13) -0.0159(11) 0.0085(10) -0.0274(12)
N18 0.0572(15) 0.0618(15) 0.0578(14) -0.0078(11) 0.0058(11) -0.0229(12)
N10 0.0726(17) 0.0497(14) 0.0742(17) -0.0068(12) 0.0159(13) -0.0184(13)
N8 0.0675(16) 0.0724(16) 0.0517(14) -0.0107(12) 0.0092(12) -0.0178(13)
N12 0.114(2) 0.0526(14) 0.0729(19) -0.0174(13) 0.0339(17) -0.0425(15)
N14 0.101(2) 0.0675(17) 0.0780(18) -0.0332(14) 0.0298(17) -0.0446(16)
N11 0.0761(19) 0.0696(17) 0.086(2) -0.0110(14) 0.0040(14) -0.0284(14)
N17 0.111(2) 0.090(2) 0.0742(19) -0.0247(16) 0.0172(17) -0.0375(19)
N6 0.126(3) 0.0593(16) 0.0630(17) -0.0216(13) 0.0248(17) -0.0182(17)
N21 0.087(2) 0.118(3) 0.0706(18) 0.0061(17) 0.0041(15) -0.0601(19)
N19 0.096(2) 0.077(2) 0.105(2) -0.0343(17) 0.0134(18) -0.0332(18)
N13 0.156(3) 0.110(3) 0.106(3) -0.037(2) 0.061(2) -0.091(3)
N4 0.070(2) 0.116(3) 0.0587(17) -0.0010(17) 0.0194(14) 0.0094(19)
N15 0.153(4) 0.130(3) 0.126(3) -0.056(3) 0.036(3) -0.095(3)
C7 0.102(3) 0.129(3) 0.072(2) -0.034(2) 0.020(2) -0.067(3)
N5 0.076(2) 0.198(5) 0.094(3) -0.030(3) -0.0016(19) -0.049(3)
N9 0.089(2) 0.114(3) 0.083(2) -0.025(2) -0.0101(18) -0.025(2)

loop_
_atom_type_symbol
_atom_type_description
_atom_type_scat_dispersion_real
_atom_type_scat_dispersion_imag
_atom_type_scat_source
C C 0.0033 0.0016 'International Tables Vol C Tables 4.2.6.8 and 6.1.1.4'
H H 0.0000 0.0000 'International Tables Vol C Tables 4.2.6.8 and 6.1.1.4'
N N 0.0061 0.0033 'International Tables Vol C Tables 4.2.6.8 and 6.1.1.4'

loop_
_geom_angle_atom_site_label_1
_geom_angle_atom_site_label_2
_geom_angle_atom_site_label_3
_geom_angle
_geom_angle_site_symmetry_1
_geom_angle_site_symmetry_3
_geom_angle_publ_flag
C3 N2 C1 113.9(2) . . ?
C2 N3 C3 113.5(2) . . ?
C1 N1 C2 114.9(2) . . ?
N2 C3 N3 126.7(3) . . ?
N2 C3 C5 115.9(2) . . ?
N3 C3 C5 117.3(2) . . ?
N1 C1 N2 125.0(3) . . ?
N1 C1 C6 117.4(2) . . ?
N2 C1 C6 117.6(2) . . ?
N3 C2 N1 126.0(3) . . ?
N3 C2 C4 118.6(2) . . ?
N1 C2 C4 115.4(2) . . ?
N18 C6 N20 109.1(2) . . ?
N18 C6 N16 110.1(2) . . ?
N20 C6 N16 110.5(2) . . ?
N18 C6 C1 110.6(2) . . ?
N20 C6 C1 107.6(2) . . ?
N16 C6 C1 108.9(2) . . ?
N14 C5 N10 111.6(3) . . ?
N14 C5 N12 109.3(2) . . ?
N10 C5 N12 108.4(3) . . ?
N14 C5 C3 109.8(3) . . ?
N10 C5 C3 106.1(2) . . ?
N12 C5 C3 111.6(2) . . ?
N8 C4 N4 109.6(3) . . ?
N8 C4 N6 107.9(3) . . ?
N4 C4 N6 110.6(3) . . ?
N8 C4 C2 111.6(2) . . ?
N4 C4 C2 105.9(3) . . ?
N6 C4 C2 111.3(3) . . ?
C29 C28 N16 104.6(3) . . ?
C29 C30 N17 106.3(3) . . ?
N21 C27 C26 109.9(3) . . ?
N20 C25 C26 106.6(3) . . ?
C19 C20 C21 111.4(4) . . ?
C20 C19 N14 106.6(5) . . ?
N11 C24 C23 112.3(4) . . ?
C25 C26 C27 107.9(3) . . ?
C32 C31 N18 107.0(4) . . ?
C23 C22 N10 106.5(4) . . ?
C7 C8 C9 101.5(4) . . ?
N19 C33 C32 112.3(4) . . ?
N7 C9 C8 113.4(5) . . ?
C28 C29 C30 112.3(3) . . ?
C22 C23 C24 106.2(4) . . ?
C31 C32 C33 106.1(4) . . ?
N13 C18 C17 112.9(5) . . ?
C14 C15 N9 108.0(4) . . ?
C10 C11 C12 106.6(6) . . ?
N5 C12 C11 110.3(8) . . ?
C20 C21 N15 106.4(5) . . ?
N12 C16 C17 105.6(6) . . ?
C18 C17 C16 106.7(5) . . ?
C11 C10 N4 106.8(8) . . ?
C9 N7 N6 103.3(5) . . ?
C15 C14 C13 108.8(5) . . ?
N8 C13 C14 107.2(5) . . ?
C25 N20 N21 111.5(2) . . ?
C25 N20 C6 128.0(3) . . ?
N21 N20 C6 120.5(2) . . ?
C28 N16 N17 111.6(3) . . ?
C28 N16 C6 119.5(2) . . ?
N17 N16 C6 128.7(2) . . ?
C31 N18 N19 112.1(3) . . ?
C31 N18 C6 125.6(3) . . ?
N19 N18 C6 120.7(3) . . ?
N11 N10 C22 110.9(3) . . ?
N11 N10 C5 118.7(2) . . ?
C22 N10 C5 129.3(3) . . ?
C13 N8 N9 110.1(3) . . ?
C13 N8 C4 127.0(4) . . ?
N9 N8 C4 122.0(3) . . ?
C16 N12 N13 112.6(3) . . ?
C16 N12 C5 129.3(3) . . ?
N13 N12 C5 117.5(3) . . ?
C19 N14 N15 110.2(3) . . ?
C19 N14 C5 120.6(4) . . ?
N15 N14 C5 127.0(3) . . ?
C24 N11 N10 104.0(3) . . ?
N16 N17 C30 105.2(3) . . ?
C7 N6 N7 111.2(4) . . ?
C7 N6 C4 133.8(3) . . ?
N7 N6 C4 114.5(4) . . ?
C27 N21 N20 104.1(3) . . ?
N18 N19 C33 102.6(3) . . ?
C18 N13 N12 102.2(5) . . ?
C10 N4 N5 114.6(5) . . ?
C10 N4 C4 127.7(5) . . ?
N5 N4 C4 117.1(3) . . ?
N14 N15 C21 105.3(5) . . ?
N6 C7 C8 110.4(4) . . ?
C12 N5 N4 101.6(7) . . ?
N8 N9 C15 105.7(4) . . ?

loop_
_geom_bond_atom_site_label_1
_geom_bond_atom_site_label_2
_geom_bond_distance
_geom_bond_site_symmetry_2
_geom_bond_publ_flag
N2 C3 1.321(4) . ?
N2 C1 1.328(4) . ?
N3 C2 1.316(4) . ?
N3 C3 1.322(3) . ?
N1 C1 1.321(3) . ?
N1 C2 1.321(4) . ?
C3 C5 1.541(4) . ?
C1 C6 1.542(4) . ?
C2 C4 1.546(4) . ?
C6 N18 1.444(4) . ?
C6 N20 1.450(3) . ?
C6 N16 1.450(4) . ?
C5 N14 1.437(4) . ?
C5 N10 1.448(4) . ?
C5 N12 1.466(4) . ?
C4 N8 1.441(4) . ?
C4 N4 1.456(5) . ?
C4 N6 1.462(5) . ?
C28 C29 1.318(5) . ?
C28 N16 1.334(4) . ?
C30 C29 1.340(5) . ?
C30 N17 1.366(5) . ?
C27 N21 1.332(4) . ?
C27 C26 1.365(5) . ?
C25 N20 1.326(4) . ?
C25 C26 1.328(5) . ?
C20 C19 1.299(7) . ?
C20 C21 1.356(8) . ?
C19 N14 1.338(4) . ?
C24 N11 1.325(5) . ?
C24 C23 1.359(7) . ?
C31 C32 1.341(6) . ?
C31 N18 1.345(4) . ?
C22 C23 1.343(7) . ?
C22 N10 1.362(5) . ?
C8 C7 1.336(6) . ?
C8 C9 1.375(8) . ?
C33 N19 1.351(5) . ?
C33 C32 1.352(7) . ?
C9 N7 1.309(8) . ?
C18 N13 1.330(7) . ?
C18 C17 1.331(10) . ?
C15 C14 1.293(8) . ?
C15 N9 1.333(5) . ?
C11 C10 1.292(13) . ?
C11 C12 1.462(15) . ?
C12 N5 1.345(7) . ?
C21 N15 1.370(6) . ?
C16 N12 1.338(6) . ?
C16 C17 1.344(7) . ?
C10 N4 1.358(6) . ?
N7 N6 1.326(5) . ?
C14 C13 1.327(9) . ?
C13 N8 1.276(5) . ?
N20 N21 1.366(4) . ?
N16 N17 1.357(4) . ?
N18 N19 1.350(4) . ?
N10 N11 1.354(4) . ?
N8 N9 1.327(4) . ?
N12 N13 1.350(5) . ?
N14 N15 1.367(5) . ?
N6 C7 1.297(5) . ?
N4 N5 1.373(6) . ?

loop_
_cod_related_entry_id
_cod_related_entry_database
_cod_related_entry_code
1 ChemSpider 26947745
